data_7714097
loop_
_publ_author_name
'Siewert, Jan-Erik'
'Schumann, Andr\'e'
'Wellnitz, Tim'
'Dankert, Fabian'
'Hering-Junghans, Christian'

_publ_section_title
;
 Triphosphiranes as Phosphinidene-Transfer Agents -- Synthesis of Regular
 and Chelating NHC Phosphinidene Adducts
;
_journal_name_full 'Dalton Transactions'
_journal_paper_doi 10.1039/D3DT02690F
_journal_year 2023
_chemical_formula_moiety 'C20 H31 N2 P'
_chemical_formula_sum 'C20 H31 N2 P'
_chemical_formula_weight 330.44
_space_group_crystal_system monoclinic
_space_group_IT_number 15
_space_group_name_Hall '-C 2yc'
_space_group_name_H-M_alt 'C 1 2/c 1'
_atom_sites_solution_hydrogens geom
_audit_creation_method SHELXL-2018/3
_audit_update_record
;
2023-08-17 deposited with the CCDC.	2023-09-26 downloaded from the CCDC.
;
_cell_angle_alpha 90
_cell_angle_beta 107.1280(10)
_cell_angle_gamma 90
_cell_formula_units_Z 8
_cell_length_a 31.2584(9)
_cell_length_b 8.8082(2)
_cell_length_c 14.9274(4)
_cell_measurement_reflns_used 9936
_cell_measurement_temperature 150(2)
_cell_measurement_theta_max 30.05
_cell_measurement_theta_min 2.41
_cell_volume 3927.68(18)
_computing_cell_refinement 'SAINT (Bruker, 2013)'
_computing_data_collection 'APEX2 (Bruker, 2014)'
_computing_data_reduction SAINT
_computing_molecular_graphics 'ORTEP-3v2020.1 (Farrugia, 2020)'
_computing_publication_material 'SHELXL-2018/3 (Sheldrick, 2018)'
_computing_structure_refinement 'SHELXL-2018/3 (Sheldrick, 2018)'
_computing_structure_solution 'SHELXT-2018/2 (Sheldrick, 2018)'
_diffrn_ambient_temperature 150(2)
_diffrn_measured_fraction_theta_full 1.000
_diffrn_measured_fraction_theta_max 1.000
_diffrn_measurement_device_type 'Bruker APEX-II CCD'
_diffrn_measurement_method '\f and \w scans'
_diffrn_radiation_type MoK\a
_diffrn_radiation_wavelength 0.71073
_diffrn_reflns_av_R_equivalents 0.0295
_diffrn_reflns_av_unetI/netI 0.0187
_diffrn_reflns_Laue_measured_fraction_full 1.000
_diffrn_reflns_Laue_measured_fraction_max 1.000
_diffrn_reflns_limit_h_max 40
_diffrn_reflns_limit_h_min -41
_diffrn_reflns_limit_k_max 11
_diffrn_reflns_limit_k_min -11
_diffrn_reflns_limit_l_max 19
_diffrn_reflns_limit_l_min -19
_diffrn_reflns_number 35241
_diffrn_reflns_point_group_measured_fraction_full 1.000
_diffrn_reflns_point_group_measured_fraction_max 1.000
_diffrn_reflns_theta_full 25.242
_diffrn_reflns_theta_max 28.000
_diffrn_reflns_theta_min 2.411
_diffrn_source 'fine-focus sealed tube'
_exptl_absorpt_coefficient_mu 0.142
_exptl_absorpt_correction_T_max 0.987
_exptl_absorpt_correction_T_min 0.930
_exptl_absorpt_correction_type multi-scan
_exptl_absorpt_process_details 'SADABS (Bruker, 2014)'
_exptl_crystal_colour yellow
_exptl_crystal_density_diffrn 1.118
_exptl_crystal_description plate
_exptl_crystal_F_000 1440
_exptl_crystal_size_max 0.518
_exptl_crystal_size_mid 0.194
_exptl_crystal_size_min 0.090
_refine_diff_density_max 0.300
_refine_diff_density_min -0.176
_refine_diff_density_rms 0.042
_refine_ls_extinction_method none
_refine_ls_goodness_of_fit_ref 1.019
_refine_ls_hydrogen_treatment constr
_refine_ls_matrix_type full
_refine_ls_number_parameters 224
_refine_ls_number_reflns 4746
_refine_ls_number_restraints 0
_refine_ls_restrained_S_all 1.019
_refine_ls_R_factor_all 0.0473
_refine_ls_R_factor_gt 0.0381
_refine_ls_shift/su_max 0.001
_refine_ls_shift/su_mean 0.000
_refine_ls_structure_factor_coef Fsqd
_refine_ls_weighting_details 'w=1/[\s^2^(Fo^2^)+(0.0563P)^2^+2.4580P] where P=(Fo^2^+2Fc^2^)/3'
_refine_ls_weighting_scheme calc
_refine_ls_wR_factor_gt 0.0994
_refine_ls_wR_factor_ref 0.1083
_reflns_Friedel_coverage 0.000
_reflns_number_gt 3961
_reflns_number_total 4746
_reflns_threshold_expression 'I > 2\s(I)'
_cod_data_source_file d3dt02690f2.cif
_cod_data_source_block ax1572_IMe2_PTipp_cmpd1c
_cod_original_sg_symbol_H-M 'C 2/c'
_cod_database_code 7714097
_shelx_shelxl_version_number 2018/3
_shelx_space_group_comment
;
The symmetry employed for this shelxl refinement is uniquely defined
by the following loop, which should always be used as a source of
symmetry information in preference to the above space-group names.
They are only intended as comments.
;
_shelx_estimated_absorpt_t_min 0.930
_shelx_estimated_absorpt_t_max 0.987

loop_
_space_group_symop_operation_xyz
'x, y, z'
'-x, y, -z+1/2'
'x+1/2, y+1/2, z'
'-x+1/2, y+1/2, -z+1/2'
'-x, -y, -z'
'x, -y, z-1/2'
'-x+1/2, -y+1/2, -z'
'x+1/2, -y+1/2, z-1/2'

loop_
_atom_site_label
_atom_site_type_symbol
_atom_site_fract_x
_atom_site_fract_y
_atom_site_fract_z
_atom_site_U_iso_or_equiv
_atom_site_adp_type
_atom_site_occupancy
_atom_site_site_symmetry_order
_atom_site_calc_flag
_atom_site_refinement_flags_posn
_atom_site_refinement_flags_adp
_atom_site_refinement_flags_occupancy
_atom_site_disorder_assembly
_atom_site_disorder_group
P1 P 0.69476(2) 0.46265(4) 0.38418(2) 0.02721(10) Uani 1 1 d . . . . .
N1 N 0.66002(3) 0.37900(12) 0.18892(7) 0.0277(2) Uani 1 1 d . . . . .
N2 N 0.72281(3) 0.27510(13) 0.26655(8) 0.0296(2) Uani 1 1 d . . . . .
C1 C 0.63925(4) 0.55049(14) 0.37014(8) 0.0239(2) Uani 1 1 d . . . . .
C2 C 0.60335(4) 0.46501(13) 0.38361(8) 0.0246(2) Uani 1 1 d . . . . .
C3 C 0.56642(4) 0.53923(15) 0.39764(9) 0.0282(3) Uani 1 1 d . . . . .
H3 H 0.542771 0.480335 0.407588 0.034 Uiso 1 1 calc R U . . .
C4 C 0.56313(4) 0.69668(15) 0.39754(9) 0.0303(3) Uani 1 1 d . . . . .
C5 C 0.59734(4) 0.77897(14) 0.37874(9) 0.0293(3) Uani 1 1 d . . . . .
H5 H 0.595181 0.886555 0.376062 0.035 Uiso 1 1 calc R U . . .
C6 C 0.63476(4) 0.71010(14) 0.36362(8) 0.0260(2) Uani 1 1 d . . . . .
C7 C 0.60332(4) 0.29214(14) 0.38180(9) 0.0276(3) Uani 1 1 d . . . . .
H7 H 0.628254 0.258829 0.357024 0.033 Uiso 1 1 calc R U . . .
C8 C 0.61233(5) 0.22698(16) 0.48031(10) 0.0403(3) Uani 1 1 d . . . . .
H8A H 0.641068 0.265187 0.520261 0.060 Uiso 1 1 calc R U . . .
H8B H 0.613348 0.115924 0.477494 0.060 Uiso 1 1 calc R U . . .
H8C H 0.588359 0.257962 0.506448 0.060 Uiso 1 1 calc R U . . .
C9 C 0.55967(5) 0.22885(17) 0.31648(11) 0.0388(3) Uani 1 1 d . . . . .
H9A H 0.562292 0.118592 0.311037 0.058 Uiso 1 1 calc R U . . .
H9B H 0.553815 0.275420 0.254408 0.058 Uiso 1 1 calc R U . . .
H9C H 0.534938 0.251987 0.342141 0.058 Uiso 1 1 calc R U . . .
C10A C 0.52344(9) 0.7811(3) 0.4183(2) 0.0381(5) Uani 0.855(4) 1 d . . P A 1
H10 H 0.521381 0.884187 0.389316 0.046 Uiso 0.855(4) 1 calc R U P A 1
C11A C 0.53212(10) 0.8020(5) 0.5202(3) 0.0530(8) Uani 0.855(4) 1 d . . P A 1
H11A H 0.560875 0.853758 0.546098 0.080 Uiso 0.855(4) 1 calc R U P A 1
H11B H 0.508161 0.863422 0.531840 0.080 Uiso 0.855(4) 1 calc R U P A 1
H11C H 0.533095 0.702701 0.550367 0.080 Uiso 0.855(4) 1 calc R U P A 1
C12A C 0.47942(6) 0.7016(3) 0.37502(15) 0.0543(6) Uani 0.855(4) 1 d . . P A 1
H12A H 0.474679 0.689522 0.307526 0.081 Uiso 0.855(4) 1 calc R U P A 1
H12B H 0.479960 0.601496 0.403970 0.081 Uiso 0.855(4) 1 calc R U P A 1
H12C H 0.455027 0.762218 0.385443 0.081 Uiso 0.855(4) 1 calc R U P A 1
C10B C 0.5321(7) 0.762(3) 0.4160(18) 0.0381(5) Uani 0.145(4) 1 d . . P A 2
H10B H 0.519036 0.664733 0.430108 0.046 Uiso 0.145(4) 1 calc R U P A 2
C11B C 0.5428(8) 0.826(4) 0.532(2) 0.0530(8) Uani 0.145(4) 1 d . . P A 2
H11D H 0.516035 0.876867 0.539001 0.080 Uiso 0.145(4) 1 calc R U P A 2
H11E H 0.550488 0.739919 0.574730 0.080 Uiso 0.145(4) 1 calc R U P A 2
H11F H 0.567767 0.898519 0.546144 0.080 Uiso 0.145(4) 1 calc R U P A 2
C12B C 0.4876(4) 0.8154(18) 0.3529(9) 0.0543(6) Uani 0.145(4) 1 d . . P A 2
H12D H 0.470558 0.863974 0.390655 0.081 Uiso 0.145(4) 1 calc R U P A 2
H12E H 0.492455 0.888482 0.307391 0.081 Uiso 0.145(4) 1 calc R U P A 2
H12F H 0.470728 0.728157 0.319551 0.081 Uiso 0.145(4) 1 calc R U P A 2
C13 C 0.66938(4) 0.81054(15) 0.33920(9) 0.0317(3) Uani 1 1 d . . . . .
H13 H 0.689235 0.742278 0.315570 0.038 Uiso 1 1 calc R U . . .
C14 C 0.69907(5) 0.8913(2) 0.42596(11) 0.0488(4) Uani 1 1 d . . . . .
H14A H 0.680730 0.959887 0.451070 0.073 Uiso 1 1 calc R U . . .
H14B H 0.722119 0.949969 0.408778 0.073 Uiso 1 1 calc R U . . .
H14C H 0.713394 0.815936 0.473637 0.073 Uiso 1 1 calc R U . . .
C15 C 0.64843(6) 0.92347(18) 0.26108(12) 0.0454(4) Uani 1 1 d . . . . .
H15A H 0.629273 0.868995 0.206756 0.068 Uiso 1 1 calc R U . . .
H15B H 0.672143 0.976690 0.242972 0.068 Uiso 1 1 calc R U . . .
H15C H 0.630410 0.997257 0.283354 0.068 Uiso 1 1 calc R U . . .
C16 C 0.69016(4) 0.37211(14) 0.27637(8) 0.0244(2) Uani 1 1 d . . . . .
C17 C 0.67452(5) 0.28973(17) 0.12659(9) 0.0351(3) Uani 1 1 d . . . . .
H17 H 0.659549 0.276261 0.061773 0.042 Uiso 1 1 calc R U . . .
C18 C 0.71344(5) 0.22630(17) 0.17472(10) 0.0357(3) Uani 1 1 d . . . . .
H18 H 0.731274 0.160133 0.150348 0.043 Uiso 1 1 calc R U . . .
C19 C 0.62139(4) 0.47820(16) 0.16025(9) 0.0333(3) Uani 1 1 d . . . . .
H19A H 0.599330 0.447225 0.191675 0.050 Uiso 1 1 calc R U . . .
H19B H 0.608004 0.471386 0.092196 0.050 Uiso 1 1 calc R U . . .
H19C H 0.630712 0.583077 0.177509 0.050 Uiso 1 1 calc R U . . .
C20 C 0.76211(4) 0.23504(18) 0.34287(10) 0.0375(3) Uani 1 1 d . . . . .
H20A H 0.782406 0.322318 0.358296 0.056 Uiso 1 1 calc R U . . .
H20B H 0.777470 0.149403 0.323861 0.056 Uiso 1 1 calc R U . . .
H20C H 0.752984 0.206366 0.397994 0.056 Uiso 1 1 calc R U . . .

loop_
_atom_site_aniso_label
_atom_site_aniso_U_11
_atom_site_aniso_U_22
_atom_site_aniso_U_33
_atom_site_aniso_U_23
_atom_site_aniso_U_13
_atom_site_aniso_U_12
P1 0.02064(16) 0.03523(19) 0.02470(17) -0.00479(12) 0.00501(12) 0.00114(12)
N1 0.0259(5) 0.0354(6) 0.0223(5) -0.0013(4) 0.0080(4) 0.0022(4)
N2 0.0242(5) 0.0372(6) 0.0302(6) -0.0012(4) 0.0122(4) 0.0042(4)
C1 0.0220(5) 0.0289(6) 0.0208(5) -0.0029(4) 0.0065(4) 0.0002(4)
C2 0.0242(6) 0.0274(6) 0.0216(5) -0.0010(4) 0.0058(4) -0.0002(4)
C3 0.0230(6) 0.0347(7) 0.0285(6) 0.0013(5) 0.0099(5) -0.0006(5)
C4 0.0277(6) 0.0366(7) 0.0278(6) 0.0003(5) 0.0102(5) 0.0063(5)
C5 0.0343(7) 0.0257(6) 0.0291(6) -0.0003(5) 0.0112(5) 0.0036(5)
C6 0.0280(6) 0.0287(6) 0.0222(6) -0.0027(5) 0.0086(5) -0.0017(5)
C7 0.0255(6) 0.0274(6) 0.0300(6) -0.0022(5) 0.0084(5) -0.0011(5)
C8 0.0508(9) 0.0309(7) 0.0358(7) 0.0033(6) 0.0073(6) 0.0037(6)
C9 0.0365(7) 0.0350(7) 0.0399(8) -0.0025(6) 0.0034(6) -0.0070(6)
C10A 0.0313(14) 0.0408(12) 0.0499(9) 0.0054(9) 0.0240(10) 0.0204(9)
C11A 0.0429(19) 0.072(2) 0.0490(16) -0.0159(12) 0.0208(15) 0.0125(14)
C12A 0.0285(8) 0.0836(16) 0.0540(12) -0.0005(11) 0.0170(8) 0.0122(9)
C10B 0.0313(14) 0.0408(12) 0.0499(9) 0.0054(9) 0.0240(10) 0.0204(9)
C11B 0.0429(19) 0.072(2) 0.0490(16) -0.0159(12) 0.0208(15) 0.0125(14)
C12B 0.0285(8) 0.0836(16) 0.0540(12) -0.0005(11) 0.0170(8) 0.0122(9)
C13 0.0341(7) 0.0302(6) 0.0341(7) -0.0020(5) 0.0151(5) -0.0048(5)
C14 0.0465(9) 0.0573(10) 0.0444(9) -0.0108(7) 0.0162(7) -0.0230(8)
C15 0.0544(9) 0.0403(8) 0.0463(9) 0.0089(7) 0.0225(7) -0.0042(7)
C16 0.0207(5) 0.0281(6) 0.0259(6) 0.0011(5) 0.0090(4) -0.0004(4)
C17 0.0374(7) 0.0447(8) 0.0265(6) -0.0051(6) 0.0144(5) 0.0014(6)
C18 0.0364(7) 0.0426(7) 0.0337(7) -0.0060(6) 0.0191(6) 0.0022(6)
C19 0.0316(6) 0.0418(7) 0.0233(6) 0.0014(5) 0.0033(5) 0.0074(5)
C20 0.0267(6) 0.0465(8) 0.0398(8) 0.0050(6) 0.0109(6) 0.0104(6)

loop_
_atom_type_symbol
_atom_type_description
_atom_type_scat_dispersion_real
_atom_type_scat_dispersion_imag
_atom_type_scat_source
C C 0.0033 0.0016 'International Tables Vol C Tables 4.2.6.8 and 6.1.1.4'
H H 0.0000 0.0000 'International Tables Vol C Tables 4.2.6.8 and 6.1.1.4'
N N 0.0061 0.0033 'International Tables Vol C Tables 4.2.6.8 and 6.1.1.4'
P P 0.1023 0.0942 'International Tables Vol C Tables 4.2.6.8 and 6.1.1.4'

loop_
_geom_angle_atom_site_label_1
_geom_angle_atom_site_label_2
_geom_angle_atom_site_label_3
_geom_angle
_geom_angle_site_symmetry_1
_geom_angle_site_symmetry_3
_geom_angle_publ_flag
C16 P1 C1 105.27(5) . . ?
C16 N1 C17 110.14(10) . . ?
C16 N1 C19 126.04(10) . . ?
C17 N1 C19 123.39(11) . . ?
C16 N2 C18 110.63(11) . . ?
C16 N2 C20 123.50(11) . . ?
C18 N2 C20 125.85(11) . . ?
C6 C1 C2 118.21(11) . . ?
C6 C1 P1 119.56(9) . . ?
C2 C1 P1 121.14(9) . . ?
C3 C2 C1 119.88(11) . . ?
C3 C2 C7 118.36(11) . . ?
C1 C2 C7 121.76(10) . . ?
C4 C3 C2 122.10(11) . . ?
C4 C3 H3 119.0 . . ?
C2 C3 H3 119.0 . . ?
C10B C4 C5 120.4(12) . . ?
C10B C4 C3 122.1(12) . . ?
C5 C4 C3 117.40(11) . . ?
C5 C4 C10A 119.92(16) . . ?
C3 C4 C10A 122.68(16) . . ?
C4 C5 C6 122.61(12) . . ?
C4 C5 H5 118.7 . . ?
C6 C5 H5 118.7 . . ?
C5 C6 C1 119.52(11) . . ?
C5 C6 C13 118.38(11) . . ?
C1 C6 C13 122.09(11) . . ?
C2 C7 C8 111.10(10) . . ?
C2 C7 C9 111.81(11) . . ?
C8 C7 C9 110.74(11) . . ?
C2 C7 H7 107.7 . . ?
C8 C7 H7 107.7 . . ?
C9 C7 H7 107.7 . . ?
C7 C8 H8A 109.5 . . ?
C7 C8 H8B 109.5 . . ?
H8A C8 H8B 109.5 . . ?
C7 C8 H8C 109.5 . . ?
H8A C8 H8C 109.5 . . ?
H8B C8 H8C 109.5 . . ?
C7 C9 H9A 109.5 . . ?
C7 C9 H9B 109.5 . . ?
H9A C9 H9B 109.5 . . ?
C7 C9 H9C 109.5 . . ?
H9A C9 H9C 109.5 . . ?
H9B C9 H9C 109.5 . . ?
C11A C10A C12A 111.5(2) . . ?
C11A C10A C4 110.5(2) . . ?
C12A C10A C4 111.9(2) . . ?
C11A C10A H10 107.5 . . ?
C12A C10A H10 107.5 . . ?
C4 C10A H10 107.5 . . ?
C10A C11A H11A 109.5 . . ?
C10A C11A H11B 109.5 . . ?
H11A C11A H11B 109.5 . . ?
C10A C11A H11C 109.5 . . ?
H11A C11A H11C 109.5 . . ?
H11B C11A H11C 109.5 . . ?
C10A C12A H12A 109.5 . . ?
C10A C12A H12B 109.5 . . ?
H12A C12A H12B 109.5 . . ?
C10A C12A H12C 109.5 . . ?
H12A C12A H12C 109.5 . . ?
H12B C12A H12C 109.5 . . ?
C4 C10B C12B 131(2) . . ?
C4 C10B C11B 116.0(19) . . ?
C12B C10B C11B 112.9(15) . . ?
C4 C10B H10B 92.3 . . ?
C12B C10B H10B 92.3 . . ?
C11B C10B H10B 92.3 . . ?
C10B C11B H11D 109.5 . . ?
C10B C11B H11E 109.5 . . ?
H11D C11B H11E 109.5 . . ?
C10B C11B H11F 109.5 . . ?
H11D C11B H11F 109.5 . . ?
H11E C11B H11F 109.5 . . ?
C10B C12B H12D 109.5 . . ?
C10B C12B H12E 109.5 . . ?
H12D C12B H12E 109.5 . . ?
C10B C12B H12F 109.5 . . ?
H12D C12B H12F 109.5 . . ?
H12E C12B H12F 109.5 . . ?
C6 C13 C15 112.72(11) . . ?
C6 C13 C14 111.38(11) . . ?
C15 C13 C14 111.15(13) . . ?
C6 C13 H13 107.1 . . ?
C15 C13 H13 107.1 . . ?
C14 C13 H13 107.1 . . ?
C13 C14 H14A 109.5 . . ?
C13 C14 H14B 109.5 . . ?
H14A C14 H14B 109.5 . . ?
C13 C14 H14C 109.5 . . ?
H14A C14 H14C 109.5 . . ?
H14B C14 H14C 109.5 . . ?
C13 C15 H15A 109.5 . . ?
C13 C15 H15B 109.5 . . ?
H15A C15 H15B 109.5 . . ?
C13 C15 H15C 109.5 . . ?
H15A C15 H15C 109.5 . . ?
H15B C15 H15C 109.5 . . ?
N1 C16 N2 104.53(10) . . ?
N1 C16 P1 134.34(9) . . ?
N2 C16 P1 121.06(9) . . ?
C18 C17 N1 107.47(12) . . ?
C18 C17 H17 126.3 . . ?
N1 C17 H17 126.3 . . ?
C17 C18 N2 107.22(11) . . ?
C17 C18 H18 126.4 . . ?
N2 C18 H18 126.4 . . ?
N1 C19 H19A 109.5 . . ?
N1 C19 H19B 109.5 . . ?
H19A C19 H19B 109.5 . . ?
N1 C19 H19C 109.5 . . ?
H19A C19 H19C 109.5 . . ?
H19B C19 H19C 109.5 . . ?
N2 C20 H20A 109.5 . . ?
N2 C20 H20B 109.5 . . ?
H20A C20 H20B 109.5 . . ?
N2 C20 H20C 109.5 . . ?
H20A C20 H20C 109.5 . . ?
H20B C20 H20C 109.5 . . ?

loop_
_geom_bond_atom_site_label_1
_geom_bond_atom_site_label_2
_geom_bond_distance
_geom_bond_site_symmetry_2
_geom_bond_publ_flag
P1 C16 1.7637(12) . ?
P1 C1 1.8546(12) . ?
N1 C16 1.3679(15) . ?
N1 C17 1.3921(16) . ?
N1 C19 1.4492(16) . ?
N2 C16 1.3716(15) . ?
N2 C18 1.3831(17) . ?
N2 C20 1.4515(17) . ?
C1 C6 1.4134(17) . ?
C1 C2 1.4139(16) . ?
C2 C3 1.3950(16) . ?
C2 C7 1.5229(17) . ?
C3 C4 1.3907(18) . ?
C3 H3 0.9500 . ?
C4 C10B 1.229(16) . ?
C4 C5 1.3872(18) . ?
C4 C10A 1.554(2) . ?
C5 C6 1.3937(17) . ?
C5 H5 0.9500 . ?
C6 C13 1.5228(17) . ?
C7 C8 1.5255(18) . ?
C7 C9 1.5295(18) . ?
C7 H7 1.0000 . ?
C8 H8A 0.9800 . ?
C8 H8B 0.9800 . ?
C8 H8C 0.9800 . ?
C9 H9A 0.9800 . ?
C9 H9B 0.9800 . ?
C9 H9C 0.9800 . ?
C10A C11A 1.476(5) . ?
C10A C12A 1.509(4) . ?
C10A H10 1.0000 . ?
C11A H11A 0.9800 . ?
C11A H11B 0.9800 . ?
C11A H11C 0.9800 . ?
C12A H12A 0.9800 . ?
C12A H12B 0.9800 . ?
C12A H12C 0.9800 . ?
C10B C12B 1.51(2) . ?
C10B C11B 1.75(4) . ?
C10B H10B 1.0000 . ?
C11B H11D 0.9800 . ?
C11B H11E 0.9800 . ?
C11B H11F 0.9800 . ?
C12B H12D 0.9800 . ?
C12B H12E 0.9800 . ?
C12B H12F 0.9800 . ?
C13 C15 1.526(2) . ?
C13 C14 1.5287(19) . ?
C13 H13 1.0000 . ?
C14 H14A 0.9800 . ?
C14 H14B 0.9800 . ?
C14 H14C 0.9800 . ?
C15 H15A 0.9800 . ?
C15 H15B 0.9800 . ?
C15 H15C 0.9800 . ?
C17 C18 1.339(2) . ?
C17 H17 0.9500 . ?
C18 H18 0.9500 . ?
C19 H19A 0.9800 . ?
C19 H19B 0.9800 . ?
C19 H19C 0.9800 . ?
C20 H20A 0.9800 . ?
C20 H20B 0.9800 . ?
C20 H20C 0.9800 . ?

loop_
_geom_torsion_atom_site_label_1
_geom_torsion_atom_site_label_2
_geom_torsion_atom_site_label_3
_geom_torsion_atom_site_label_4
_geom_torsion
_geom_torsion_site_symmetry_1
_geom_torsion_site_symmetry_2
_geom_torsion_site_symmetry_3
_geom_torsion_site_symmetry_4
_geom_torsion_publ_flag
C16 P1 C1 C6 -109.29(10) . . . . ?
C16 P1 C1 C2 82.90(10) . . . . ?
C6 C1 C2 C3 -5.16(17) . . . . ?
P1 C1 C2 C3 162.81(9) . . . . ?
C6 C1 C2 C7 173.86(11) . . . . ?
P1 C1 C2 C7 -18.17(15) . . . . ?
C1 C2 C3 C4 0.99(18) . . . . ?
C7 C2 C3 C4 -178.07(12) . . . . ?
C2 C3 C4 C10B -175.1(15) . . . . ?
C2 C3 C4 C5 2.75(19) . . . . ?
C2 C3 C4 C10A -176.65(18) . . . . ?
C10B C4 C5 C6 175.6(14) . . . . ?
C3 C4 C5 C6 -2.28(19) . . . . ?
C10A C4 C5 C6 177.14(18) . . . . ?
C4 C5 C6 C1 -1.92(19) . . . . ?
C4 C5 C6 C13 177.30(12) . . . . ?
C2 C1 C6 C5 5.61(17) . . . . ?
P1 C1 C6 C5 -162.56(9) . . . . ?
C2 C1 C6 C13 -173.59(11) . . . . ?
P1 C1 C6 C13 18.24(16) . . . . ?
C3 C2 C7 C8 -74.93(14) . . . . ?
C1 C2 C7 C8 106.03(13) . . . . ?
C3 C2 C7 C9 49.35(15) . . . . ?
C1 C2 C7 C9 -129.69(12) . . . . ?
C5 C4 C10A C11A -93.5(3) . . . . ?
C3 C4 C10A C11A 85.9(3) . . . . ?
C5 C4 C10A C12A 141.52(19) . . . . ?
C3 C4 C10A C12A -39.1(3) . . . . ?
C5 C4 C10B C12B 91(3) . . . . ?
C3 C4 C10B C12B -92(3) . . . . ?
C5 C4 C10B C11B -81(2) . . . . ?
C3 C4 C10B C11B 97(2) . . . . ?
C5 C6 C13 C15 -48.71(16) . . . . ?
C1 C6 C13 C15 130.49(13) . . . . ?
C5 C6 C13 C14 77.02(16) . . . . ?
C1 C6 C13 C14 -103.78(15) . . . . ?
C17 N1 C16 N2 -1.04(14) . . . . ?
C19 N1 C16 N2 -173.68(12) . . . . ?
C17 N1 C16 P1 175.66(11) . . . . ?
C19 N1 C16 P1 3.0(2) . . . . ?
C18 N2 C16 N1 1.33(14) . . . . ?
C20 N2 C16 N1 179.61(12) . . . . ?
C18 N2 C16 P1 -175.91(9) . . . . ?
C20 N2 C16 P1 2.37(17) . . . . ?
C1 P1 C16 N1 14.13(14) . . . . ?
C1 P1 C16 N2 -169.60(10) . . . . ?
C16 N1 C17 C18 0.37(16) . . . . ?
C19 N1 C17 C18 173.25(12) . . . . ?
N1 C17 C18 N2 0.46(16) . . . . ?
C16 N2 C18 C17 -1.15(16) . . . . ?
C20 N2 C18 C17 -179.38(13) . . . . ?
